data_8102091
loop_
_publ_author_name
'Dai, Z.'
'Heller, D.'
'Spannenberg, A.'
'Drexler, H.-J.'

_publ_section_title
;
Crystal structure of (h^4^-cycloocta-1,5-dien)-((+)-1,1'-bis((2R,4R)-
2,4-diethyl-phosphotano)-ferrocene)-rhodium(I) tetrafluoroborate, 
[Rh(C~8~H~12~)Fe(C~12~H~18~FeP)~2~][BF~4~]
;
_journal_issue 2
_journal_name_full 'Zeitschrift f\"ur Kristallographie - New Crystal Structures'
_journal_page_first 109
_journal_page_last 110
_journal_volume 222
_journal_year 2007
_chemical_formula_structural Rh(C32H48FeP2)[BF4]
_chemical_formula_sum 'C32 H48 B F4 Fe P2 Rh'
_chemical_formula_weight 740.21
_chemical_name_common 'Et-Ferrotane (COD)'
_chemical_name_systematic
; 
(\h^4^-cyclo-octa-1,5-dien)-((+)-1,1'-bis((2R,4R)-2,4-diethyl-phosphotano)-
ferrocene)-rhodium(I) tetrafluoroborate 
;
_space_group_IT_number 19
_symmetry_cell_setting orthorhombic
_symmetry_space_group_name_Hall 'P 2ac 2ab'
_symmetry_space_group_name_H-M 'P 21 21 21'
_atom_sites_solution_hydrogens geom
_atom_sites_solution_primary direct
_atom_sites_solution_secondary difmap
_audit_creation_method SHELXL-97
_cell_angle_alpha 90.00
_cell_angle_beta 90.00
_cell_angle_gamma 90.00
_cell_formula_units_Z 4
_cell_length_a 10.640(2)
_cell_length_b 16.007(3)
_cell_length_c 19.460(4)
_cell_measurement_reflns_used 5000
_cell_measurement_temperature 200(2)
_cell_measurement_theta_max 20
_cell_measurement_theta_min 4
_cell_volume 3314.3(11)
_computing_cell_refinement STOE-CELL
_computing_data_collection STOE-EXPOSE
_computing_data_reduction STOE-INTEGRATE
_computing_molecular_graphics 'XP (Siemens)'
_computing_publication_material SHELXL-97
_computing_structure_refinement 'SHELXL-97 (Sheldrick, 1997)'
_computing_structure_solution 'SHELXS-97 (Sheldrick, 1997)'
_diffrn_ambient_temperature 200(2)
_diffrn_measured_fraction_theta_full 1.000
_diffrn_measured_fraction_theta_max 1.000
_diffrn_measurement_device_type 'Stoe IPDS 1'
_diffrn_measurement_method phi
_diffrn_radiation_monochromator graphite
_diffrn_radiation_source 'fine-focus sealed tube'
_diffrn_radiation_type MoK\a
_diffrn_radiation_wavelength 0.71073
_diffrn_reflns_av_R_equivalents 0.0997
_diffrn_reflns_av_sigmaI/netI 0.0780
_diffrn_reflns_limit_h_max 11
_diffrn_reflns_limit_h_min -11
_diffrn_reflns_limit_k_max 16
_diffrn_reflns_limit_k_min -16
_diffrn_reflns_limit_l_max 20
_diffrn_reflns_limit_l_min -20
_diffrn_reflns_number 14132
_diffrn_reflns_theta_full 22.00
_diffrn_reflns_theta_max 22.00
_diffrn_reflns_theta_min 1.65
_diffrn_standards_interval_time 360
_diffrn_standards_number 50-200
_exptl_absorpt_coefficient_mu 1.075
_exptl_absorpt_correction_type none
_exptl_crystal_colour red
_exptl_crystal_density_diffrn 1.483
_exptl_crystal_density_method 'not measured'
_exptl_crystal_description 'prism fragment'
_exptl_crystal_F_000 1528
_exptl_crystal_size_max 0.4
_exptl_crystal_size_mid 0.3
_exptl_crystal_size_min 0.3
_refine_diff_density_max 0.473
_refine_diff_density_min -0.376
_refine_diff_density_rms 0.085
_refine_ls_abs_structure_details 'Flack H D (1983), Acta Cryst. A39, 876-881'
_refine_ls_abs_structure_Flack -0.04(3)
_refine_ls_extinction_method none
_refine_ls_goodness_of_fit_ref 0.967
_refine_ls_hydrogen_treatment mixed
_refine_ls_matrix_type full
_refine_ls_number_parameters 370
_refine_ls_number_reflns 4067
_refine_ls_number_restraints 0
_refine_ls_restrained_S_all 0.967
_refine_ls_R_factor_all 0.0515
_refine_ls_R_factor_gt 0.0435
_refine_ls_shift/su_max 0.001
_refine_ls_shift/su_mean 0.000
_refine_ls_structure_factor_coef Fsqd
_refine_ls_weighting_details 'calc w=1/[\s^2^(Fo^2^)+(0.0510P)^2^+0.0000P] where P=(Fo^2^+2Fc^2^)/3'
_refine_ls_weighting_scheme calc
_refine_ls_wR_factor_gt 0.0862
_refine_ls_wR_factor_ref 0.0889
_reflns_number_gt 3575
_reflns_number_total 4067
_reflns_threshold_expression >2sigma(I)
_cod_data_source_file 1267-1967.cff
_cod_data_source_block ks104a
_cod_original_sg_symbol_H-M P2(1)2(1)2(1)
_cod_database_code 8102091

loop_
_symmetry_equiv_pos_as_xyz
'x, y, z'
'-x+1/2, -y, z+1/2'
'-x, y+1/2, -z+1/2'
'x+1/2, -y+1/2, -z'

loop_
_atom_site_label
_atom_site_type_symbol
_atom_site_fract_x
_atom_site_fract_y
_atom_site_fract_z
_atom_site_U_iso_or_equiv
_atom_site_adp_type
_atom_site_occupancy
_atom_site_symmetry_multiplicity
_atom_site_Wyckoff_symbol
_atom_site_calc_flag
_atom_site_refinement_flags
_atom_site_disorder_assembly
_atom_site_disorder_group
Rh1 Rh -0.04412(5) -0.42151(3) -0.14667(3) 0.02068(16) Uani 1 4 a d . . .
Fe1 Fe -0.17739(9) -0.62581(6) -0.02189(4) 0.0211(2) Uani 1 4 a d . . .
P1 P 0.06091(17) -0.52529(10) -0.08671(8) 0.0206(4) Uani 1 4 a d . . .
P2 P -0.24511(17) -0.46353(11) -0.11624(9) 0.0223(4) Uani 1 4 a d . . .
C1 C 0.1084(7) -0.4119(5) -0.2233(4) 0.039(2) Uani 1 4 a d . . .
H1A H 0.1613 -0.4619 -0.2259 0.047 Uiso 1 4 a calc R . .
C2 C 0.1405(7) -0.3593(4) -0.1715(4) 0.037(2) Uani 1 4 a d . . .
H2A H 0.2107 -0.3798 -0.1436 0.044 Uiso 1 4 a calc R . .
C3 C 0.1286(7) -0.2647(4) -0.1714(4) 0.040(2) Uani 1 4 a d . . .
H3A H 0.1969 -0.2412 -0.1446 0.048 Uiso 1 4 a calc R . .
H3B H 0.1368 -0.2443 -0.2181 0.048 Uiso 1 4 a calc R . .
C4 C 0.0047(6) -0.2347(4) -0.1419(4) 0.0383(19) Uani 1 4 a d . . .
H4A H 0.0131 -0.2300 -0.0925 0.046 Uiso 1 4 a calc R . .
H4B H -0.0125 -0.1792 -0.1597 0.046 Uiso 1 4 a calc R . .
C5 C -0.1050(6) -0.2896(4) -0.1575(4) 0.0271(16) Uani 1 4 a d . . .
H5A H -0.1807 -0.2759 -0.1311 0.032 Uiso 1 4 a calc R . .
C6 C -0.1297(7) -0.3279(4) -0.2204(4) 0.0318(18) Uani 1 4 a d . . .
H6A H -0.2192 -0.3370 -0.2295 0.038 Uiso 1 4 a calc R . .
C7 C -0.0509(8) -0.3191(5) -0.2841(4) 0.046(2) Uani 1 4 a d . . .
H7A H -0.0101 -0.2649 -0.2837 0.055 Uiso 1 4 a calc R . .
H7B H -0.1052 -0.3213 -0.3241 0.055 Uiso 1 4 a calc R . .
C8 C 0.0503(9) -0.3880(5) -0.2903(4) 0.051(2) Uani 1 4 a d . . .
H8A H 0.0125 -0.4372 -0.3107 0.061 Uiso 1 4 a calc R . .
H8B H 0.1159 -0.3687 -0.3210 0.061 Uiso 1 4 a calc R . .
C9 C -0.0122(6) -0.6250(4) -0.0721(3) 0.0231(16) Uani 1 4 a d . . .
C10 C -0.0034(6) -0.6771(4) -0.0116(4) 0.0280(18) Uani 1 4 a d . . .
H10A H 0.0541 -0.6686 0.0272 0.034 Uiso 1 4 a calc R . .
C11 C -0.0920(7) -0.7409(4) -0.0175(4) 0.0332(18) Uani 1 4 a d . . .
H11A H -0.1086 -0.7840 0.0172 0.040 Uiso 1 4 a calc R . .
C12 C -0.1564(7) -0.7322(4) -0.0801(4) 0.0329(18) Uani 1 4 a d . . .
H12A H -0.2245 -0.7682 -0.0966 0.039 Uiso 1 4 a calc R . .
C13 C -0.1075(7) -0.6612(4) -0.1147(4) 0.0265(17) Uani 1 4 a d . . .
H13A H -0.1348 -0.6402 -0.1596 0.032 Uiso 1 4 a calc R . .
C14 C -0.2756(6) -0.5196(4) -0.0373(3) 0.0214(16) Uani 1 4 a d . . .
C15 C -0.1987(6) -0.5126(4) 0.0232(3) 0.0258(16) Uani 1 4 a d . . .
H15A H -0.1317 -0.4715 0.0302 0.031 Uiso 1 4 a calc R . .
C16 C -0.2348(6) -0.5754(5) 0.0712(3) 0.0310(17) Uani 1 4 a d . . .
H16A H -0.1976 -0.5858 0.1164 0.037 Uiso 1 4 a calc R . .
C17 C -0.3338(7) -0.6211(4) 0.0396(3) 0.0324(17) Uani 1 4 a d . . .
H17A H -0.3760 -0.6698 0.0596 0.039 Uiso 1 4 a calc R . .
C18 C -0.3595(6) -0.5875(4) -0.0258(3) 0.0246(16) Uani 1 4 a d . . .
H18A H -0.4235 -0.6077 -0.0580 0.030 Uiso 1 4 a calc R . .
C19 C 0.2301(6) -0.5517(4) -0.1017(3) 0.0233(16) Uani 1 4 a d . . .
H19A H 0.2713 -0.5042 -0.1241 0.028 Uiso 1 4 a calc R . .
C20 C 0.2532(7) -0.5462(5) -0.0229(4) 0.0373(19) Uani 1 4 a d . . .
H20A H 0.2587 -0.6011 -0.0020 0.045 Uiso 1 4 a calc R . .
H20B H 0.3282 -0.5144 -0.0122 0.045 Uiso 1 4 a calc R . .
C21 C 0.1316(6) -0.4994(4) -0.0014(3) 0.0235(17) Uani 1 4 a d . . .
H21A H 0.0883 -0.5299 0.0353 0.028 Uiso 1 4 a calc R . .
C22 C 0.2677(6) -0.6309(4) -0.1382(4) 0.0326(17) Uani 1 4 a d . . .
H22A H 0.2216 -0.6773 -0.1184 0.039 Uiso 1 4 a calc R . .
H22B H 0.3565 -0.6408 -0.1303 0.039 Uiso 1 4 a calc R . .
C23 C 0.2440(9) -0.6290(5) -0.2148(4) 0.049(2) Uani 1 4 a d . . .
H23A H 0.2693 -0.6813 -0.2347 0.073 Uiso 1 4 a calc R . .
H23B H 0.2915 -0.5845 -0.2352 0.073 Uiso 1 4 a calc R . .
H23C H 0.1560 -0.6202 -0.2232 0.073 Uiso 1 4 a calc R . .
C24 C 0.1466(8) -0.4085(5) 0.0178(4) 0.0380(19) Uani 1 4 a d . . .
H24A H 0.1960 -0.3805 -0.0172 0.046 Uiso 1 4 a calc R . .
H24B H 0.0645 -0.3823 0.0191 0.046 Uiso 1 4 a calc R . .
C25 C 0.2097(9) -0.3972(6) 0.0864(5) 0.066(3) Uani 1 4 a d . . .
H25A H 0.2166 -0.3387 0.0966 0.099 Uiso 1 4 a calc R . .
H25B H 0.2921 -0.4217 0.0850 0.099 Uiso 1 4 a calc R . .
H25C H 0.1607 -0.4242 0.1214 0.099 Uiso 1 4 a calc R . .
C26 C -0.3469(6) -0.5211(4) -0.1771(3) 0.0279(17) Uani 1 4 a d . . .
H26A H -0.3616 -0.5784 -0.1614 0.034 Uiso 1 4 a calc R . .
C27 C -0.4571(7) -0.4633(4) -0.1568(4) 0.0337(17) Uani 1 4 a d . . .
H27A H -0.5036 -0.4443 -0.1967 0.040 Uiso 1 4 a calc R . .
H27B H -0.5140 -0.4904 -0.1248 0.040 Uiso 1 4 a calc R . .
C28 C -0.3837(6) -0.3917(4) -0.1225(3) 0.0249(17) Uani 1 4 a d . . .
H28A H -0.3662 -0.3484 -0.1568 0.030 Uiso 1 4 a calc R . .
C29 C -0.3082(8) -0.5191(5) -0.2531(3) 0.040(2) Uani 1 4 a d . . .
H29A H -0.3074 -0.4617 -0.2692 0.048 Uiso 1 4 a calc R . .
H29B H -0.2239 -0.5414 -0.2579 0.048 Uiso 1 4 a calc R . .
C30 C -0.3990(11) -0.5705(7) -0.2974(5) 0.080(3) Uani 1 4 a d . . .
H30A H -0.3727 -0.5683 -0.3445 0.120 Uiso 1 4 a calc R . .
H30B H -0.4823 -0.5479 -0.2933 0.120 Uiso 1 4 a calc R . .
H30C H -0.3989 -0.6275 -0.2820 0.120 Uiso 1 4 a calc R . .
C31 C -0.4350(7) -0.3505(5) -0.0575(4) 0.040(2) Uani 1 4 a d . . .
H31A H -0.4590 -0.3934 -0.0248 0.048 Uiso 1 4 a calc R . .
H31B H -0.3696 -0.3168 -0.0366 0.048 Uiso 1 4 a calc R . .
C32 C -0.5480(8) -0.2958(5) -0.0733(4) 0.053(2) Uani 1 4 a d . . .
H32A H -0.5781 -0.2708 -0.0316 0.079 Uiso 1 4 a calc R . .
H32B H -0.6133 -0.3293 -0.0932 0.079 Uiso 1 4 a calc R . .
H32C H -0.5240 -0.2528 -0.1050 0.079 Uiso 1 4 a calc R . .
B1 B -0.4568(10) -0.8050(5) -0.1877(4) 0.037(2) Uani 1 4 a d . . .
F1 F -0.4494(5) -0.7355(3) -0.1466(3) 0.0663(14) Uani 1 4 a d . . .
F2 F -0.4050(6) -0.8724(3) -0.1535(3) 0.0837(17) Uani 1 4 a d . . .
F3 F -0.5801(5) -0.8210(4) -0.2027(3) 0.0740(16) Uani 1 4 a d . . .
F4 F -0.3918(7) -0.7933(4) -0.2472(3) 0.105(2) Uani 1 4 a d . . .

loop_
_atom_site_aniso_label
_atom_site_aniso_U_11
_atom_site_aniso_U_22
_atom_site_aniso_U_33
_atom_site_aniso_U_23
_atom_site_aniso_U_13
_atom_site_aniso_U_12
Rh1 0.0186(3) 0.0190(2) 0.0244(3) 0.0057(2) 0.0014(2) -0.0011(2)
Fe1 0.0229(6) 0.0198(5) 0.0206(5) 0.0013(4) 0.0006(4) -0.0032(4)
P1 0.0176(10) 0.0192(9) 0.0250(9) 0.0016(7) 0.0011(8) 0.0000(8)
P2 0.0205(11) 0.0212(9) 0.0253(9) 0.0037(8) 0.0008(8) -0.0007(8)
C1 0.032(4) 0.041(5) 0.046(5) 0.013(4) 0.013(4) 0.006(4)
C2 0.016(4) 0.030(4) 0.065(6) 0.020(4) 0.002(4) 0.001(3)
C3 0.036(5) 0.028(4) 0.057(5) 0.012(4) -0.009(4) -0.011(4)
C4 0.035(5) 0.024(4) 0.055(5) -0.006(4) -0.005(4) -0.004(3)
C5 0.022(4) 0.021(3) 0.039(5) 0.002(3) 0.000(3) 0.001(3)
C6 0.029(5) 0.034(4) 0.033(5) 0.010(3) -0.007(3) 0.003(4)
C7 0.048(5) 0.051(5) 0.039(5) 0.011(4) 0.000(4) -0.011(5)
C8 0.064(6) 0.041(4) 0.048(5) 0.003(4) 0.025(5) 0.001(5)
C9 0.023(4) 0.019(4) 0.027(4) 0.006(3) -0.003(3) 0.006(3)
C10 0.022(4) 0.024(4) 0.038(4) 0.005(3) -0.006(3) -0.004(3)
C11 0.032(4) 0.022(4) 0.046(5) 0.008(4) 0.004(4) -0.003(3)
C12 0.034(5) 0.025(4) 0.039(5) -0.003(3) 0.004(4) -0.011(4)
C13 0.032(4) 0.020(4) 0.028(4) -0.006(3) 0.003(3) 0.013(3)
C14 0.020(4) 0.025(4) 0.019(4) -0.004(3) 0.001(3) 0.005(3)
C15 0.026(4) 0.027(4) 0.024(4) -0.001(3) 0.009(3) -0.007(3)
C16 0.037(4) 0.035(4) 0.021(4) -0.002(3) 0.003(3) -0.004(4)
C17 0.036(5) 0.029(4) 0.032(4) 0.003(3) 0.007(3) -0.012(4)
C18 0.015(4) 0.032(4) 0.027(4) 0.002(3) -0.005(3) -0.013(3)
C19 0.018(4) 0.019(4) 0.033(4) 0.004(3) 0.001(3) -0.004(3)
C20 0.032(5) 0.038(4) 0.042(5) 0.003(4) -0.010(4) 0.004(4)
C21 0.022(4) 0.026(4) 0.022(4) 0.006(3) -0.010(3) -0.006(3)
C22 0.023(4) 0.024(4) 0.051(5) -0.006(4) -0.003(4) 0.001(3)
C23 0.062(6) 0.037(5) 0.048(5) -0.014(4) 0.002(4) 0.013(4)
C24 0.047(5) 0.033(4) 0.034(4) -0.002(4) -0.005(4) -0.011(4)
C25 0.069(7) 0.065(7) 0.065(6) -0.023(5) -0.016(5) -0.023(5)
C26 0.024(4) 0.027(4) 0.033(4) 0.004(3) -0.010(3) -0.013(3)
C27 0.024(4) 0.040(4) 0.037(4) 0.009(3) -0.002(4) 0.009(4)
C28 0.010(4) 0.027(4) 0.038(4) 0.008(3) 0.002(3) 0.004(3)
C29 0.061(6) 0.034(5) 0.025(4) 0.001(3) -0.013(4) -0.018(4)
C30 0.104(8) 0.076(7) 0.060(6) 0.008(6) -0.014(6) -0.026(7)
C31 0.033(5) 0.044(5) 0.044(5) -0.002(4) 0.008(4) 0.005(4)
C32 0.038(5) 0.054(5) 0.067(6) -0.016(4) -0.005(5) 0.014(5)
B1 0.033(6) 0.044(5) 0.033(5) -0.003(4) 0.007(5) 0.005(5)
F1 0.064(3) 0.052(3) 0.083(3) -0.026(3) -0.024(4) 0.002(3)
F2 0.106(5) 0.058(3) 0.086(4) 0.009(3) -0.008(4) 0.028(3)
F3 0.056(4) 0.084(4) 0.082(4) -0.017(3) -0.014(3) -0.012(3)
F4 0.126(6) 0.106(5) 0.081(4) 0.015(4) 0.053(4) -0.001(4)

loop_
_atom_type_symbol
_atom_type_description
_atom_type_scat_dispersion_real
_atom_type_scat_dispersion_imag
_atom_type_scat_source
C C 0.0033 0.0016 'International Tables Vol C Tables 4.2.6.8 and 6.1.1.4'
H H 0.0000 0.0000 'International Tables Vol C Tables 4.2.6.8 and 6.1.1.4'
B B 0.0013 0.0007 'International Tables Vol C Tables 4.2.6.8 and 6.1.1.4'
F F 0.0171 0.0103 'International Tables Vol C Tables 4.2.6.8 and 6.1.1.4'
P P 0.1023 0.0942 'International Tables Vol C Tables 4.2.6.8 and 6.1.1.4'
Fe Fe 0.3463 0.8444 'International Tables Vol C Tables 4.2.6.8 and 6.1.1.4'
Rh Rh -1.1178 0.9187 'International Tables Vol C Tables 4.2.6.8 and 6.1.1.4'

loop_
_geom_angle_atom_site_label_1
_geom_angle_atom_site_label_2
_geom_angle_atom_site_label_3
_geom_angle
_geom_angle_site_symmetry_1
_geom_angle_site_symmetry_3
_geom_angle_publ_flag
C1 Rh1 C5 94.8(3) . . ?
C1 Rh1 C2 35.4(3) . . ?
C5 Rh1 C2 79.3(3) . . ?
C1 Rh1 C6 79.7(3) . . ?
C5 Rh1 C6 36.2(3) . . ?
C2 Rh1 C6 85.5(3) . . ?
C1 Rh1 P1 92.0(2) . . ?
C5 Rh1 P1 150.56(18) . . ?
C2 Rh1 P1 90.25(19) . . ?
C6 Rh1 P1 170.67(19) . . ?
C1 Rh1 P2 150.5(2) . . ?
C5 Rh1 P2 91.77(18) . . ?
C2 Rh1 P2 170.54(19) . . ?
C6 Rh1 P2 89.0(2) . . ?
P1 Rh1 P2 96.21(6) . . ?
C9 Fe1 C14 112.1(3) . . ?
C9 Fe1 C15 107.6(3) . . ?
C14 Fe1 C15 41.7(3) . . ?
C9 Fe1 C13 41.5(3) . . ?
C14 Fe1 C13 107.0(3) . . ?
C15 Fe1 C13 132.4(3) . . ?
C9 Fe1 C18 144.4(2) . . ?
C14 Fe1 C18 41.2(3) . . ?
C15 Fe1 C18 68.9(3) . . ?
C13 Fe1 C18 113.5(3) . . ?
C9 Fe1 C10 41.9(3) . . ?
C14 Fe1 C10 145.7(3) . . ?
C15 Fe1 C10 114.8(3) . . ?
C13 Fe1 C10 69.1(3) . . ?
C18 Fe1 C10 172.7(3) . . ?
C9 Fe1 C17 172.9(3) . . ?
C14 Fe1 C17 68.6(3) . . ?
C15 Fe1 C17 67.9(3) . . ?
C13 Fe1 C17 145.6(3) . . ?
C18 Fe1 C17 40.3(3) . . ?
C10 Fe1 C17 134.1(3) . . ?
C9 Fe1 C11 68.9(3) . . ?
C14 Fe1 C11 171.9(3) . . ?
C15 Fe1 C11 146.4(3) . . ?
C13 Fe1 C11 68.0(3) . . ?
C18 Fe1 C11 133.8(3) . . ?
C10 Fe1 C11 39.9(3) . . ?
C17 Fe1 C11 111.5(3) . . ?
C9 Fe1 C12 69.1(3) . . ?
C14 Fe1 C12 132.2(3) . . ?
C15 Fe1 C12 172.3(3) . . ?
C13 Fe1 C12 40.6(3) . . ?
C18 Fe1 C12 109.4(3) . . ?
C10 Fe1 C12 67.8(3) . . ?
C17 Fe1 C12 116.1(3) . . ?
C11 Fe1 C12 39.9(3) . . ?
C9 Fe1 C16 132.8(3) . . ?
C14 Fe1 C16 69.5(3) . . ?
C15 Fe1 C16 40.6(3) . . ?
C13 Fe1 C16 172.4(3) . . ?
C18 Fe1 C16 68.6(3) . . ?
C10 Fe1 C16 109.8(3) . . ?
C17 Fe1 C16 40.3(3) . . ?
C11 Fe1 C16 116.2(3) . . ?
C12 Fe1 C16 146.5(3) . . ?
C9 P1 C21 103.3(3) . . ?
C9 P1 C19 103.9(3) . . ?
C21 P1 C19 78.5(3) . . ?
C9 P1 Rh1 120.5(2) . . ?
C21 P1 Rh1 118.9(2) . . ?
C19 P1 Rh1 123.2(2) . . ?
C14 P2 C26 101.0(3) . . ?
C14 P2 C28 102.6(3) . . ?
C26 P2 C28 78.6(3) . . ?
C14 P2 Rh1 121.8(2) . . ?
C26 P2 Rh1 121.4(2) . . ?
C28 P2 Rh1 122.1(2) . . ?
C2 C1 C8 126.5(7) . . ?
C2 C1 Rh1 74.2(4) . . ?
C8 C1 Rh1 107.7(5) . . ?
C2 C1 H1A 113.6 . . ?
C8 C1 H1A 113.6 . . ?
Rh1 C1 H1A 113.6 . . ?
C1 C2 C3 126.8(7) . . ?
C1 C2 Rh1 70.4(4) . . ?
C3 C2 Rh1 111.5(5) . . ?
C1 C2 H2A 113.4 . . ?
C3 C2 H2A 113.4 . . ?
Rh1 C2 H2A 113.4 . . ?
C4 C3 C2 112.9(6) . . ?
C4 C3 H3A 109.0 . . ?
C2 C3 H3A 109.0 . . ?
C4 C3 H3B 109.0 . . ?
C2 C3 H3B 109.0 . . ?
H3A C3 H3B 107.8 . . ?
C5 C4 C3 114.6(6) . . ?
C5 C4 H4A 108.6 . . ?
C3 C4 H4A 108.6 . . ?
C5 C4 H4B 108.6 . . ?
C3 C4 H4B 108.6 . . ?
H4A C4 H4B 107.6 . . ?
C6 C5 C4 125.8(7) . . ?
C6 C5 Rh1 73.7(4) . . ?
C4 C5 Rh1 108.3(4) . . ?
C6 C5 H5A 113.8 . . ?
C4 C5 H5A 113.8 . . ?
Rh1 C5 H5A 113.8 . . ?
C5 C6 C7 125.3(7) . . ?
C5 C6 Rh1 70.1(4) . . ?
C7 C6 Rh1 111.1(5) . . ?
C5 C6 H6A 114.0 . . ?
C7 C6 H6A 114.0 . . ?
Rh1 C6 H6A 114.0 . . ?
C6 C7 C8 112.6(6) . . ?
C6 C7 H7A 109.1 . . ?
C8 C7 H7A 109.1 . . ?
C6 C7 H7B 109.1 . . ?
C8 C7 H7B 109.1 . . ?
H7A C7 H7B 107.8 . . ?
C1 C8 C7 113.8(6) . . ?
C1 C8 H8A 108.8 . . ?
C7 C8 H8A 108.8 . . ?
C1 C8 H8B 108.8 . . ?
C7 C8 H8B 108.8 . . ?
H8A C8 H8B 107.7 . . ?
C13 C9 C10 106.5(6) . . ?
C13 C9 P1 125.0(5) . . ?
C10 C9 P1 127.8(5) . . ?
C13 C9 Fe1 70.1(4) . . ?
C10 C9 Fe1 70.0(4) . . ?
P1 C9 Fe1 117.4(3) . . ?
C11 C10 C9 108.1(6) . . ?
C11 C10 Fe1 70.9(4) . . ?
C9 C10 Fe1 68.1(4) . . ?
C11 C10 H10A 125.9 . . ?
C9 C10 H10A 125.9 . . ?
Fe1 C10 H10A 125.9 . . ?
C10 C11 C12 109.2(6) . . ?
C10 C11 Fe1 69.3(4) . . ?
C12 C11 Fe1 70.1(4) . . ?
C10 C11 H11A 125.4 . . ?
C12 C11 H11A 125.4 . . ?
Fe1 C11 H11A 125.4 . . ?
C11 C12 C13 108.2(6) . . ?
C11 C12 Fe1 70.0(4) . . ?
C13 C12 Fe1 68.8(4) . . ?
C11 C12 H12A 125.9 . . ?
C13 C12 H12A 125.9 . . ?
Fe1 C12 H12A 125.9 . . ?
C12 C13 C9 108.0(6) . . ?
C12 C13 Fe1 70.6(4) . . ?
C9 C13 Fe1 68.4(4) . . ?
C12 C13 H13A 126.0 . . ?
C9 C13 H13A 126.0 . . ?
Fe1 C13 H13A 126.0 . . ?
C18 C14 C15 106.7(5) . . ?
C18 C14 P2 128.7(5) . . ?
C15 C14 P2 123.7(5) . . ?
C18 C14 Fe1 70.0(4) . . ?
C15 C14 Fe1 69.5(4) . . ?
P2 C14 Fe1 116.8(3) . . ?
C16 C15 C14 109.1(6) . . ?
C16 C15 Fe1 71.5(4) . . ?
C14 C15 Fe1 68.9(4) . . ?
C16 C15 H15A 125.4 . . ?
C14 C15 H15A 125.4 . . ?
Fe1 C15 H15A 125.4 . . ?
C15 C16 C17 106.2(6) . . ?
C15 C16 Fe1 67.9(4) . . ?
C17 C16 Fe1 68.9(4) . . ?
C15 C16 H16A 126.9 . . ?
C17 C16 H16A 126.9 . . ?
Fe1 C16 H16A 126.9 . . ?
C18 C17 C16 109.8(6) . . ?
C18 C17 Fe1 69.2(4) . . ?
C16 C17 Fe1 70.7(4) . . ?
C18 C17 H17A 125.1 . . ?
C16 C17 H17A 125.1 . . ?
Fe1 C17 H17A 125.1 . . ?
C17 C18 C14 108.2(6) . . ?
C17 C18 Fe1 70.5(4) . . ?
C14 C18 Fe1 68.8(3) . . ?
C17 C18 H18A 125.9 . . ?
C14 C18 H18A 125.9 . . ?
Fe1 C18 H18A 125.9 . . ?
C22 C19 C20 118.0(6) . . ?
C22 C19 P1 121.3(5) . . ?
C20 C19 P1 89.2(4) . . ?
C22 C19 H19A 108.9 . . ?
C20 C19 H19A 108.9 . . ?
P1 C19 H19A 108.9 . . ?
C21 C20 C19 99.3(5) . . ?
C21 C20 H20A 111.9 . . ?
C19 C20 H20A 111.9 . . ?
C21 C20 H20B 111.9 . . ?
C19 C20 H20B 111.9 . . ?
H20A C20 H20B 109.6 . . ?
C24 C21 C20 116.3(6) . . ?
C24 C21 P1 118.4(5) . . ?
C20 C21 P1 89.4(4) . . ?
C24 C21 H21A 110.4 . . ?
C20 C21 H21A 110.4 . . ?
P1 C21 H21A 110.4 . . ?
C19 C22 C23 113.8(6) . . ?
C19 C22 H22A 108.8 . . ?
C23 C22 H22A 108.8 . . ?
C19 C22 H22B 108.8 . . ?
C23 C22 H22B 108.8 . . ?
H22A C22 H22B 107.7 . . ?
C22 C23 H23A 109.5 . . ?
C22 C23 H23B 109.5 . . ?
H23A C23 H23B 109.5 . . ?
C22 C23 H23C 109.5 . . ?
H23A C23 H23C 109.5 . . ?
H23B C23 H23C 109.5 . . ?
C25 C24 C21 112.5(6) . . ?
C25 C24 H24A 109.1 . . ?
C21 C24 H24A 109.1 . . ?
C25 C24 H24B 109.1 . . ?
C21 C24 H24B 109.1 . . ?
H24A C24 H24B 107.8 . . ?
C24 C25 H25A 109.5 . . ?
C24 C25 H25B 109.5 . . ?
H25A C25 H25B 109.5 . . ?
C24 C25 H25C 109.5 . . ?
H25A C25 H25C 109.5 . . ?
H25B C25 H25C 109.5 . . ?
C29 C26 C27 116.0(6) . . ?
C29 C26 P2 116.7(5) . . ?
C27 C26 P2 89.0(4) . . ?
C29 C26 H26A 111.2 . . ?
C27 C26 H26A 111.2 . . ?
P2 C26 H26A 111.2 . . ?
C28 C27 C26 99.9(5) . . ?
C28 C27 H27A 111.8 . . ?
C26 C27 H27A 111.8 . . ?
C28 C27 H27B 111.8 . . ?
C26 C27 H27B 111.8 . . ?
H27A C27 H27B 109.5 . . ?
C31 C28 C27 120.0(6) . . ?
C31 C28 P2 119.5(5) . . ?
C27 C28 P2 88.3(4) . . ?
C31 C28 H28A 109.1 . . ?
C27 C28 H28A 109.1 . . ?
P2 C28 H28A 109.1 . . ?
C30 C29 C26 111.2(7) . . ?
C30 C29 H29A 109.4 . . ?
C26 C29 H29A 109.4 . . ?
C30 C29 H29B 109.4 . . ?
C26 C29 H29B 109.4 . . ?
H29A C29 H29B 108.0 . . ?
C29 C30 H30A 109.5 . . ?
C29 C30 H30B 109.5 . . ?
H30A C30 H30B 109.5 . . ?
C29 C30 H30C 109.5 . . ?
H30A C30 H30C 109.5 . . ?
H30B C30 H30C 109.5 . . ?
C32 C31 C28 111.3(6) . . ?
C32 C31 H31A 109.4 . . ?
C28 C31 H31A 109.4 . . ?
C32 C31 H31B 109.4 . . ?
C28 C31 H31B 109.4 . . ?
H31A C31 H31B 108.0 . . ?
C31 C32 H32A 109.5 . . ?
C31 C32 H32B 109.5 . . ?
H32A C32 H32B 109.5 . . ?
C31 C32 H32C 109.5 . . ?
H32A C32 H32C 109.5 . . ?
H32B C32 H32C 109.5 . . ?
F4 B1 F3 109.4(7) . . ?
F4 B1 F1 110.8(7) . . ?
F3 B1 F1 109.4(7) . . ?
F4 B1 F2 108.3(7) . . ?
F3 B1 F2 109.7(7) . . ?
F1 B1 F2 109.2(7) . . ?

loop_
_geom_bond_atom_site_label_1
_geom_bond_atom_site_label_2
_geom_bond_distance
_geom_bond_site_symmetry_2
_geom_bond_publ_flag
Rh1 C1 2.209(7) . ?
Rh1 C5 2.219(6) . ?
Rh1 C2 2.255(7) . ?
Rh1 C6 2.265(7) . ?
Rh1 P1 2.3173(18) . ?
Rh1 P2 2.3187(19) . ?
Fe1 C9 2.011(7) . ?
Fe1 C14 2.018(6) . ?
Fe1 C15 2.026(6) . ?
Fe1 C13 2.033(7) . ?
Fe1 C18 2.033(7) . ?
Fe1 C10 2.036(7) . ?
Fe1 C17 2.051(7) . ?
Fe1 C11 2.056(7) . ?
Fe1 C12 2.058(7) . ?
Fe1 C16 2.074(6) . ?
P1 C9 1.799(7) . ?
P1 C21 1.869(6) . ?
P1 C19 1.872(7) . ?
P2 C14 1.809(7) . ?
P2 C26 1.850(6) . ?
P2 C28 1.874(6) . ?
C1 C2 1.356(11) . ?
C1 C8 1.493(11) . ?
C1 H1A 0.9800 . ?
C2 C3 1.520(10) . ?
C2 H2A 0.9800 . ?
C3 C4 1.516(11) . ?
C3 H3A 0.9700 . ?
C3 H3B 0.9700 . ?
C4 C5 1.492(9) . ?
C4 H4A 0.9700 . ?
C4 H4B 0.9700 . ?
C5 C6 1.394(10) . ?
C5 H5A 0.9800 . ?
C6 C7 1.503(10) . ?
C6 H6A 0.9800 . ?
C7 C8 1.546(11) . ?
C7 H7A 0.9700 . ?
C7 H7B 0.9700 . ?
C8 H8A 0.9700 . ?
C8 H8B 0.9700 . ?
C9 C13 1.432(9) . ?
C9 C10 1.446(9) . ?
C10 C11 1.395(9) . ?
C10 H10A 0.9800 . ?
C11 C12 1.405(10) . ?
C11 H11A 0.9800 . ?
C12 C13 1.420(10) . ?
C12 H12A 0.9800 . ?
C13 H13A 0.9800 . ?
C14 C18 1.424(9) . ?
C14 C15 1.438(9) . ?
C15 C16 1.424(10) . ?
C15 H15A 0.9800 . ?
C16 C17 1.423(10) . ?
C16 H16A 0.9800 . ?
C17 C18 1.407(9) . ?
C17 H17A 0.9800 . ?
C18 H18A 0.9800 . ?
C19 C22 1.506(9) . ?
C19 C20 1.555(10) . ?
C19 H19A 0.9800 . ?
C20 C21 1.553(10) . ?
C20 H20A 0.9700 . ?
C20 H20B 0.9700 . ?
C21 C24 1.512(10) . ?
C21 H21A 0.9800 . ?
C22 C23 1.513(11) . ?
C22 H22A 0.9700 . ?
C22 H22B 0.9700 . ?
C23 H23A 0.9600 . ?
C23 H23B 0.9600 . ?
C23 H23C 0.9600 . ?
C24 C25 1.504(11) . ?
C24 H24A 0.9700 . ?
C24 H24B 0.9700 . ?
C25 H25A 0.9600 . ?
C25 H25B 0.9600 . ?
C25 H25C 0.9600 . ?
C26 C29 1.537(10) . ?
C26 C27 1.543(10) . ?
C26 H26A 0.9800 . ?
C27 C28 1.539(10) . ?
C27 H27A 0.9700 . ?
C27 H27B 0.9700 . ?
C28 C31 1.527(10) . ?
C28 H28A 0.9800 . ?
C29 C30 1.533(11) . ?
C29 H29A 0.9700 . ?
C29 H29B 0.9700 . ?
C30 H30A 0.9600 . ?
C30 H30B 0.9600 . ?
C30 H30C 0.9600 . ?
C31 C32 1.519(11) . ?
C31 H31A 0.9700 . ?
C31 H31B 0.9700 . ?
C32 H32A 0.9600 . ?
C32 H32B 0.9600 . ?
C32 H32C 0.9600 . ?
B1 F4 1.361(10) . ?
B1 F3 1.368(11) . ?
B1 F1 1.372(9) . ?
B1 F2 1.383(10) . ?

loop_
_geom_torsion_atom_site_label_1
_geom_torsion_atom_site_label_2
_geom_torsion_atom_site_label_3
_geom_torsion_atom_site_label_4
_geom_torsion
_geom_torsion_site_symmetry_1
_geom_torsion_site_symmetry_2
_geom_torsion_site_symmetry_3
_geom_torsion_site_symmetry_4
_geom_torsion_publ_flag
C1 Rh1 P1 C9 -123.0(3) . . . . ?
C5 Rh1 P1 C9 133.5(4) . . . . ?
C2 Rh1 P1 C9 -158.3(3) . . . . ?
C6 Rh1 P1 C9 -95.2(13) . . . . ?
P2 Rh1 P1 C9 28.6(3) . . . . ?
C1 Rh1 P1 C21 108.0(3) . . . . ?
C5 Rh1 P1 C21 4.5(5) . . . . ?
C2 Rh1 P1 C21 72.7(3) . . . . ?
C6 Rh1 P1 C21 135.8(13) . . . . ?
P2 Rh1 P1 C21 -100.4(3) . . . . ?
C1 Rh1 P1 C19 12.9(3) . . . . ?
C5 Rh1 P1 C19 -90.6(4) . . . . ?
C2 Rh1 P1 C19 -22.4(3) . . . . ?
C6 Rh1 P1 C19 40.7(13) . . . . ?
P2 Rh1 P1 C19 164.5(2) . . . . ?
C1 Rh1 P2 C14 132.2(5) . . . . ?
C5 Rh1 P2 C14 -124.7(3) . . . . ?
C2 Rh1 P2 C14 -105.9(13) . . . . ?
C6 Rh1 P2 C14 -160.9(3) . . . . ?
P1 Rh1 P2 C14 26.9(3) . . . . ?
C1 Rh1 P2 C26 2.3(5) . . . . ?
C5 Rh1 P2 C26 105.3(3) . . . . ?
C2 Rh1 P2 C26 124.1(13) . . . . ?
C6 Rh1 P2 C26 69.2(3) . . . . ?
P1 Rh1 P2 C26 -103.0(3) . . . . ?
C1 Rh1 P2 C28 -94.0(5) . . . . ?
C5 Rh1 P2 C28 9.0(3) . . . . ?
C2 Rh1 P2 C28 27.8(13) . . . . ?
C6 Rh1 P2 C28 -27.1(3) . . . . ?
P1 Rh1 P2 C28 160.6(3) . . . . ?
C5 Rh1 C1 C2 63.8(5) . . . . ?
C6 Rh1 C1 C2 96.9(5) . . . . ?
P1 Rh1 C1 C2 -87.5(4) . . . . ?
P2 Rh1 C1 C2 166.0(3) . . . . ?
C5 Rh1 C1 C8 -60.1(6) . . . . ?
C2 Rh1 C1 C8 -123.9(8) . . . . ?
C6 Rh1 C1 C8 -27.1(5) . . . . ?
P1 Rh1 C1 C8 148.5(5) . . . . ?
P2 Rh1 C1 C8 42.1(8) . . . . ?
C8 C1 C2 C3 -2.2(13) . . . . ?
Rh1 C1 C2 C3 -102.8(7) . . . . ?
C8 C1 C2 Rh1 100.5(8) . . . . ?
C5 Rh1 C2 C1 -114.5(5) . . . . ?
C6 Rh1 C2 C1 -78.5(5) . . . . ?
P1 Rh1 C2 C1 93.2(4) . . . . ?
P2 Rh1 C2 C1 -133.6(12) . . . . ?
C1 Rh1 C2 C3 122.9(8) . . . . ?
C5 Rh1 C2 C3 8.4(5) . . . . ?
C6 Rh1 C2 C3 44.4(6) . . . . ?
P1 Rh1 C2 C3 -143.9(5) . . . . ?
P2 Rh1 C2 C3 -10.8(17) . . . . ?
C1 C2 C3 C4 91.9(9) . . . . ?
Rh1 C2 C3 C4 10.8(8) . . . . ?
C2 C3 C4 C5 -35.1(10) . . . . ?
C3 C4 C5 C6 -41.6(10) . . . . ?
C3 C4 C5 Rh1 41.1(8) . . . . ?
C1 Rh1 C5 C6 65.3(5) . . . . ?
C2 Rh1 C5 C6 97.2(5) . . . . ?
P1 Rh1 C5 C6 168.1(4) . . . . ?
P2 Rh1 C5 C6 -85.9(4) . . . . ?
C1 Rh1 C5 C4 -57.8(6) . . . . ?
C2 Rh1 C5 C4 -25.9(5) . . . . ?
C6 Rh1 C5 C4 -123.0(7) . . . . ?
P1 Rh1 C5 C4 45.1(7) . . . . ?
P2 Rh1 C5 C4 151.1(5) . . . . ?
C4 C5 C6 C7 -1.3(11) . . . . ?
Rh1 C5 C6 C7 -102.3(7) . . . . ?
C4 C5 C6 Rh1 101.1(7) . . . . ?
C1 Rh1 C6 C5 -113.1(5) . . . . ?
C2 Rh1 C6 C5 -77.9(5) . . . . ?
P1 Rh1 C6 C5 -141.3(11) . . . . ?
P2 Rh1 C6 C5 94.3(4) . . . . ?
C1 Rh1 C6 C7 8.2(5) . . . . ?
C5 Rh1 C6 C7 121.3(7) . . . . ?
C2 Rh1 C6 C7 43.4(6) . . . . ?
P1 Rh1 C6 C7 -20.1(16) . . . . ?
P2 Rh1 C6 C7 -144.4(5) . . . . ?
C5 C6 C7 C8 92.1(9) . . . . ?
Rh1 C6 C7 C8 12.2(8) . . . . ?
C2 C1 C8 C7 -40.0(11) . . . . ?
Rh1 C1 C8 C7 43.1(8) . . . . ?
C6 C7 C8 C1 -37.6(10) . . . . ?
C21 P1 C9 C13 161.7(5) . . . . ?
C19 P1 C9 C13 -117.0(6) . . . . ?
Rh1 P1 C9 C13 26.1(6) . . . . ?
C21 P1 C9 C10 -7.4(7) . . . . ?
C19 P1 C9 C10 73.9(7) . . . . ?
Rh1 P1 C9 C10 -143.0(5) . . . . ?
C21 P1 C9 Fe1 77.7(4) . . . . ?
C19 P1 C9 Fe1 159.0(3) . . . . ?
Rh1 P1 C9 Fe1 -57.9(4) . . . . ?
C14 Fe1 C9 C13 -91.0(4) . . . . ?
C15 Fe1 C9 C13 -135.2(4) . . . . ?
C18 Fe1 C9 C13 -57.0(6) . . . . ?
C10 Fe1 C9 C13 117.0(5) . . . . ?
C17 Fe1 C9 C13 175(2) . . . . ?
C11 Fe1 C9 C13 80.3(4) . . . . ?
C12 Fe1 C9 C13 37.4(4) . . . . ?
C16 Fe1 C9 C13 -172.9(4) . . . . ?
C14 Fe1 C9 C10 152.0(4) . . . . ?
C15 Fe1 C9 C10 107.8(4) . . . . ?
C13 Fe1 C9 C10 -117.0(5) . . . . ?
C18 Fe1 C9 C10 -174.0(5) . . . . ?
C17 Fe1 C9 C10 58(2) . . . . ?
C11 Fe1 C9 C10 -36.7(4) . . . . ?
C12 Fe1 C9 C10 -79.6(4) . . . . ?
C16 Fe1 C9 C10 70.1(5) . . . . ?
C14 Fe1 C9 P1 28.9(4) . . . . ?
C15 Fe1 C9 P1 -15.3(4) . . . . ?
C13 Fe1 C9 P1 119.9(5) . . . . ?
C18 Fe1 C9 P1 62.9(6) . . . . ?
C10 Fe1 C9 P1 -123.1(5) . . . . ?
C17 Fe1 C9 P1 -65(2) . . . . ?
C11 Fe1 C9 P1 -159.8(4) . . . . ?
C12 Fe1 C9 P1 157.3(4) . . . . ?
C16 Fe1 C9 P1 -53.0(5) . . . . ?
C13 C9 C10 C11 -1.1(8) . . . . ?
P1 C9 C10 C11 169.5(5) . . . . ?
Fe1 C9 C10 C11 59.8(5) . . . . ?
C13 C9 C10 Fe1 -60.9(4) . . . . ?
P1 C9 C10 Fe1 109.7(5) . . . . ?
C9 Fe1 C10 C11 -119.6(6) . . . . ?
C14 Fe1 C10 C11 -170.1(5) . . . . ?
C15 Fe1 C10 C11 151.3(4) . . . . ?
C13 Fe1 C10 C11 -80.4(5) . . . . ?
C18 Fe1 C10 C11 32(2) . . . . ?
C17 Fe1 C10 C11 68.8(6) . . . . ?
C12 Fe1 C10 C11 -36.6(4) . . . . ?
C16 Fe1 C10 C11 107.6(5) . . . . ?
C14 Fe1 C10 C9 -50.5(6) . . . . ?
C15 Fe1 C10 C9 -89.1(4) . . . . ?
C13 Fe1 C10 C9 39.2(4) . . . . ?
C18 Fe1 C10 C9 151(2) . . . . ?
C17 Fe1 C10 C9 -171.6(4) . . . . ?
C11 Fe1 C10 C9 119.6(6) . . . . ?
C12 Fe1 C10 C9 83.0(4) . . . . ?
C16 Fe1 C10 C9 -132.8(4) . . . . ?
C9 C10 C11 C12 0.8(8) . . . . ?
Fe1 C10 C11 C12 58.9(5) . . . . ?
C9 C10 C11 Fe1 -58.1(5) . . . . ?
C9 Fe1 C11 C10 38.5(4) . . . . ?
C14 Fe1 C11 C10 136.7(19) . . . . ?
C15 Fe1 C11 C10 -51.8(7) . . . . ?
C13 Fe1 C11 C10 83.2(5) . . . . ?
C18 Fe1 C11 C10 -174.7(4) . . . . ?
C17 Fe1 C11 C10 -133.9(4) . . . . ?
C12 Fe1 C11 C10 120.7(6) . . . . ?
C16 Fe1 C11 C10 -89.9(5) . . . . ?
C9 Fe1 C11 C12 -82.2(4) . . . . ?
C14 Fe1 C11 C12 16(2) . . . . ?
C15 Fe1 C11 C12 -172.5(5) . . . . ?
C13 Fe1 C11 C12 -37.5(4) . . . . ?
C18 Fe1 C11 C12 64.6(5) . . . . ?
C10 Fe1 C11 C12 -120.7(6) . . . . ?
C17 Fe1 C11 C12 105.4(4) . . . . ?
C16 Fe1 C11 C12 149.4(4) . . . . ?
C10 C11 C12 C13 -0.1(8) . . . . ?
Fe1 C11 C12 C13 58.3(5) . . . . ?
C10 C11 C12 Fe1 -58.4(5) . . . . ?
C9 Fe1 C12 C11 81.7(4) . . . . ?
C14 Fe1 C12 C11 -177.0(4) . . . . ?
C15 Fe1 C12 C11 148(2) . . . . ?
C13 Fe1 C12 C11 119.9(6) . . . . ?
C18 Fe1 C12 C11 -136.3(4) . . . . ?
C10 Fe1 C12 C11 36.5(4) . . . . ?
C17 Fe1 C12 C11 -93.0(5) . . . . ?
C16 Fe1 C12 C11 -56.0(7) . . . . ?
C9 Fe1 C12 C13 -38.1(4) . . . . ?
C14 Fe1 C12 C13 63.2(5) . . . . ?
C15 Fe1 C12 C13 28(2) . . . . ?
C18 Fe1 C12 C13 103.9(4) . . . . ?
C10 Fe1 C12 C13 -83.3(4) . . . . ?
C17 Fe1 C12 C13 147.2(4) . . . . ?
C11 Fe1 C12 C13 -119.9(6) . . . . ?
C16 Fe1 C12 C13 -175.9(5) . . . . ?
C11 C12 C13 C9 -0.7(8) . . . . ?
Fe1 C12 C13 C9 58.4(4) . . . . ?
C11 C12 C13 Fe1 -59.0(5) . . . . ?
C10 C9 C13 C12 1.1(7) . . . . ?
P1 C9 C13 C12 -169.9(5) . . . . ?
Fe1 C9 C13 C12 -59.8(5) . . . . ?
C10 C9 C13 Fe1 60.9(4) . . . . ?
P1 C9 C13 Fe1 -110.2(5) . . . . ?
C9 Fe1 C13 C12 119.4(6) . . . . ?
C14 Fe1 C13 C12 -136.3(4) . . . . ?
C15 Fe1 C13 C12 -175.1(4) . . . . ?
C18 Fe1 C13 C12 -92.8(5) . . . . ?
C10 Fe1 C13 C12 79.9(4) . . . . ?
C17 Fe1 C13 C12 -59.5(7) . . . . ?
C11 Fe1 C13 C12 36.9(4) . . . . ?
C16 Fe1 C13 C12 162(2) . . . . ?
C14 Fe1 C13 C9 104.3(4) . . . . ?
C15 Fe1 C13 C9 65.5(5) . . . . ?
C18 Fe1 C13 C9 147.8(4) . . . . ?
C10 Fe1 C13 C9 -39.6(4) . . . . ?
C17 Fe1 C13 C9 -178.9(5) . . . . ?
C11 Fe1 C13 C9 -82.5(4) . . . . ?
C12 Fe1 C13 C9 -119.4(6) . . . . ?
C16 Fe1 C13 C9 43(2) . . . . ?
C26 P2 C14 C18 -2.1(7) . . . . ?
C28 P2 C14 C18 78.6(6) . . . . ?
Rh1 P2 C14 C18 -140.3(5) . . . . ?
C26 P2 C14 C15 165.2(5) . . . . ?
C28 P2 C14 C15 -114.2(6) . . . . ?
Rh1 P2 C14 C15 27.0(6) . . . . ?
C26 P2 C14 Fe1 83.0(4) . . . . ?
C28 P2 C14 Fe1 163.6(3) . . . . ?
Rh1 P2 C14 Fe1 -55.2(4) . . . . ?
C9 Fe1 C14 C18 150.4(4) . . . . ?
C15 Fe1 C14 C18 -117.6(5) . . . . ?
C13 Fe1 C14 C18 106.5(4) . . . . ?
C10 Fe1 C14 C18 -175.9(5) . . . . ?
C17 Fe1 C14 C18 -37.2(4) . . . . ?
C11 Fe1 C14 C18 55(2) . . . . ?
C12 Fe1 C14 C18 69.1(5) . . . . ?
C16 Fe1 C14 C18 -80.6(4) . . . . ?
C9 Fe1 C14 C15 -92.1(4) . . . . ?
C13 Fe1 C14 C15 -135.9(4) . . . . ?
C18 Fe1 C14 C15 117.6(5) . . . . ?
C10 Fe1 C14 C15 -58.3(6) . . . . ?
C17 Fe1 C14 C15 80.4(4) . . . . ?
C11 Fe1 C14 C15 172.9(18) . . . . ?
C12 Fe1 C14 C15 -173.3(4) . . . . ?
C16 Fe1 C14 C15 37.0(4) . . . . ?
C9 Fe1 C14 P2 26.2(4) . . . . ?
C15 Fe1 C14 P2 118.3(5) . . . . ?
C13 Fe1 C14 P2 -17.6(4) . . . . ?
C18 Fe1 C14 P2 -124.1(5) . . . . ?
C10 Fe1 C14 P2 60.0(6) . . . . ?
C17 Fe1 C14 P2 -161.3(5) . . . . ?
C11 Fe1 C14 P2 -69(2) . . . . ?
C12 Fe1 C14 P2 -55.0(5) . . . . ?
C16 Fe1 C14 P2 155.3(4) . . . . ?
C18 C14 C15 C16 0.0(7) . . . . ?
P2 C14 C15 C16 -169.6(5) . . . . ?
Fe1 C14 C15 C16 -60.4(5) . . . . ?
C18 C14 C15 Fe1 60.4(4) . . . . ?
P2 C14 C15 Fe1 -109.2(5) . . . . ?
C9 Fe1 C15 C16 -136.4(4) . . . . ?
C14 Fe1 C15 C16 120.0(6) . . . . ?
C13 Fe1 C15 C16 -175.6(4) . . . . ?
C18 Fe1 C15 C16 81.3(4) . . . . ?
C10 Fe1 C15 C16 -91.9(4) . . . . ?
C17 Fe1 C15 C16 37.8(4) . . . . ?
C11 Fe1 C15 C16 -58.2(7) . . . . ?
C12 Fe1 C15 C16 160(2) . . . . ?
C9 Fe1 C15 C14 103.6(4) . . . . ?
C13 Fe1 C15 C14 64.4(5) . . . . ?
C18 Fe1 C15 C14 -38.7(4) . . . . ?
C10 Fe1 C15 C14 148.1(4) . . . . ?
C17 Fe1 C15 C14 -82.2(4) . . . . ?
C11 Fe1 C15 C14 -178.2(5) . . . . ?
C12 Fe1 C15 C14 40(2) . . . . ?
C16 Fe1 C15 C14 -120.0(6) . . . . ?
C14 C15 C16 C17 0.3(8) . . . . ?
Fe1 C15 C16 C17 -58.5(5) . . . . ?
C14 C15 C16 Fe1 58.8(4) . . . . ?
C9 Fe1 C16 C15 63.6(5) . . . . ?
C14 Fe1 C16 C15 -37.9(4) . . . . ?
C13 Fe1 C16 C15 26(2) . . . . ?
C18 Fe1 C16 C15 -82.2(4) . . . . ?
C10 Fe1 C16 C15 105.4(4) . . . . ?
C17 Fe1 C16 C15 -118.7(6) . . . . ?
C11 Fe1 C16 C15 148.4(4) . . . . ?
C12 Fe1 C16 C15 -175.2(5) . . . . ?
C9 Fe1 C16 C17 -177.7(4) . . . . ?
C14 Fe1 C16 C17 80.7(4) . . . . ?
C15 Fe1 C16 C17 118.7(6) . . . . ?
C13 Fe1 C16 C17 144(2) . . . . ?
C18 Fe1 C16 C17 36.5(4) . . . . ?
C10 Fe1 C16 C17 -135.9(4) . . . . ?
C11 Fe1 C16 C17 -93.0(5) . . . . ?
C12 Fe1 C16 C17 -56.6(7) . . . . ?
C15 C16 C17 C18 -0.5(8) . . . . ?
Fe1 C16 C17 C18 -58.3(5) . . . . ?
C15 C16 C17 Fe1 57.8(5) . . . . ?
C9 Fe1 C17 C18 135(2) . . . . ?
C14 Fe1 C17 C18 38.0(4) . . . . ?
C15 Fe1 C17 C18 83.0(4) . . . . ?
C13 Fe1 C17 C18 -51.1(7) . . . . ?
C10 Fe1 C17 C18 -173.2(4) . . . . ?
C11 Fe1 C17 C18 -133.3(4) . . . . ?
C12 Fe1 C17 C18 -89.7(5) . . . . ?
C16 Fe1 C17 C18 121.1(6) . . . . ?
C9 Fe1 C17 C16 14(2) . . . . ?
C14 Fe1 C17 C16 -83.1(4) . . . . ?
C15 Fe1 C17 C16 -38.1(4) . . . . ?
C13 Fe1 C17 C16 -172.2(5) . . . . ?
C18 Fe1 C17 C16 -121.1(6) . . . . ?
C10 Fe1 C17 C16 65.7(5) . . . . ?
C11 Fe1 C17 C16 105.6(5) . . . . ?
C12 Fe1 C17 C16 149.2(4) . . . . ?
C16 C17 C18 C14 0.5(8) . . . . ?
Fe1 C17 C18 C14 -58.7(5) . . . . ?
C16 C17 C18 Fe1 59.2(5) . . . . ?
C15 C14 C18 C17 -0.3(8) . . . . ?
P2 C14 C18 C17 168.6(5) . . . . ?
Fe1 C14 C18 C17 59.8(5) . . . . ?
C15 C14 C18 Fe1 -60.1(4) . . . . ?
P2 C14 C18 Fe1 108.9(5) . . . . ?
C9 Fe1 C18 C17 -171.4(5) . . . . ?
C14 Fe1 C18 C17 -119.5(6) . . . . ?
C15 Fe1 C18 C17 -80.3(4) . . . . ?
C13 Fe1 C18 C17 151.3(4) . . . . ?
C10 Fe1 C18 C17 42(2) . . . . ?
C11 Fe1 C18 C17 69.8(5) . . . . ?
C12 Fe1 C18 C17 107.7(4) . . . . ?
C16 Fe1 C18 C17 -36.6(4) . . . . ?
C9 Fe1 C18 C14 -51.9(6) . . . . ?
C15 Fe1 C18 C14 39.2(4) . . . . ?
C13 Fe1 C18 C14 -89.2(4) . . . . ?
C10 Fe1 C18 C14 161(2) . . . . ?
C17 Fe1 C18 C14 119.5(6) . . . . ?
C11 Fe1 C18 C14 -170.7(4) . . . . ?
C12 Fe1 C18 C14 -132.8(4) . . . . ?
C16 Fe1 C18 C14 82.9(4) . . . . ?
C9 P1 C19 C22 34.8(6) . . . . ?
C21 P1 C19 C22 135.8(6) . . . . ?
Rh1 P1 C19 C22 -107.0(5) . . . . ?
C9 P1 C19 C20 -88.0(4) . . . . ?
C21 P1 C19 C20 13.1(4) . . . . ?
Rh1 P1 C19 C20 130.2(3) . . . . ?
C22 C19 C20 C21 -141.2(6) . . . . ?
P1 C19 C20 C21 -15.7(5) . . . . ?
C19 C20 C21 C24 -106.0(6) . . . . ?
C19 C20 C21 P1 15.7(5) . . . . ?
C9 P1 C21 C24 -151.5(6) . . . . ?
C19 P1 C21 C24 106.8(6) . . . . ?
Rh1 P1 C21 C24 -14.9(7) . . . . ?
C9 P1 C21 C20 88.7(4) . . . . ?
C19 P1 C21 C20 -13.1(4) . . . . ?
Rh1 P1 C21 C20 -134.8(3) . . . . ?
C20 C19 C22 C23 -178.7(6) . . . . ?
P1 C19 C22 C23 73.6(8) . . . . ?
C20 C21 C24 C25 -72.9(9) . . . . ?
P1 C21 C24 C25 -177.6(6) . . . . ?
C14 P2 C26 C29 -154.3(5) . . . . ?
C28 P2 C26 C29 104.8(6) . . . . ?
Rh1 P2 C26 C29 -16.0(6) . . . . ?
C14 P2 C26 C27 86.9(4) . . . . ?
C28 P2 C26 C27 -13.9(4) . . . . ?
Rh1 P2 C26 C27 -134.7(3) . . . . ?
C29 C26 C27 C28 -102.5(6) . . . . ?
P2 C26 C27 C28 17.0(5) . . . . ?
C26 C27 C28 C31 -140.2(6) . . . . ?
C26 C27 C28 P2 -16.7(5) . . . . ?
C14 P2 C28 C31 38.9(6) . . . . ?
C26 P2 C28 C31 137.8(6) . . . . ?
Rh1 P2 C28 C31 -102.1(5) . . . . ?
C14 P2 C28 C27 -84.9(4) . . . . ?
C26 P2 C28 C27 14.0(4) . . . . ?
Rh1 P2 C28 C27 134.1(3) . . . . ?
C27 C26 C29 C30 -78.2(9) . . . . ?
P2 C26 C29 C30 178.9(6) . . . . ?
C27 C28 C31 C32 -72.6(8) . . . . ?
P2 C28 C31 C32 -179.2(5) . . . . ?
